data_2202989
loop_
_publ_author_name
'Li, Xiao-Fang'
'Feng, Ya-Qing'
Shi,Da-Xin
'Li, Gang'

_publ_section_title
1'-Methyl-5'-phenyl-2'',3'',5'',6''-tetrahydroindoline-3-spiro-3'-pyrrolidine-4'-spiro-2''-imidazo[2,1-<i>b</i>]thiazole-2,3''-dione
_journal_issue 9
_journal_name_full 'Acta Crystallographica Section E'
_journal_page_first o1288
_journal_page_last o1289
_journal_paper_doi 10.1107/S160053680301746X
_journal_volume 59
_journal_year 2003
_chemical_formula_iupac 'C22 H20 N4 O2 S'
_chemical_formula_moiety 'C22 H20 N4 O2 S'
_chemical_formula_sum 'C22 H20 N4 O2 S'
_chemical_formula_weight 404.48
_chemical_melting_point 520.0(10)
_chemical_name_systematic ?
_space_group_IT_number 2
_symmetry_cell_setting triclinic
_symmetry_space_group_name_Hall '-P 1'
_symmetry_space_group_name_H-M 'P -1'
_cell_angle_alpha 86.206(6)
_cell_angle_beta 73.315(6)
_cell_angle_gamma 64.091(5)
_cell_formula_units_Z 2
_cell_length_a 8.538(3)
_cell_length_b 9.488(3)
_cell_length_c 14.227(5)
_cell_measurement_reflns_used 875
_cell_measurement_temperature 293(2)
_cell_measurement_theta_max 26.34
_cell_measurement_theta_min 2.39
_cell_volume 990.7(6)
_computing_cell_refinement SMART
_computing_data_collection 'SMART (Bruker, 1997)'
_computing_data_reduction 'SAINT (Bruker, 1997)'
_computing_molecular_graphics 'SHELXTL (Bruker, 1997)'
_computing_publication_material SHELXTL
_computing_structure_refinement 'SHELXL97 (Sheldrick, 1997)'
_computing_structure_solution 'SHELXS97 (Sheldrick, 1997)'
_diffrn_ambient_temperature 293(2)
_diffrn_measured_fraction_theta_full 0.988
_diffrn_measured_fraction_theta_max 0.988
_diffrn_measurement_device_type 'Bruker SMART CCD area-detector'
_diffrn_measurement_method '\f and \w'
_diffrn_radiation_monochromator graphite
_diffrn_radiation_source 'fine-focus sealed tube'
_diffrn_radiation_type MoK\a
_diffrn_radiation_wavelength 0.71073
_diffrn_reflns_av_R_equivalents 0.0154
_diffrn_reflns_av_sigmaI/netI 0.0336
_diffrn_reflns_limit_h_max 10
_diffrn_reflns_limit_h_min -9
_diffrn_reflns_limit_k_max 11
_diffrn_reflns_limit_k_min -11
_diffrn_reflns_limit_l_max 16
_diffrn_reflns_limit_l_min -17
_diffrn_reflns_number 5754
_diffrn_reflns_reduction_process '(SAINT; Bruker, 1997)'
_diffrn_reflns_theta_full 26.42
_diffrn_reflns_theta_max 26.42
_diffrn_reflns_theta_min 1.50
_diffrn_standards_decay_% 0
_diffrn_standards_interval_count 0
_diffrn_standards_interval_time 0
_diffrn_standards_number 0
_exptl_absorpt_coefficient_mu 0.190
_exptl_absorpt_correction_T_max 0.960
_exptl_absorpt_correction_T_min 0.938
_exptl_absorpt_correction_type multi-scan
_exptl_absorpt_process_details '(SADABS; Bruker, 1997)'
_exptl_crystal_colour colorless
_exptl_crystal_density_diffrn 1.356
_exptl_crystal_density_method 'not measured'
_exptl_crystal_description block
_exptl_crystal_F_000 424
_exptl_crystal_size_max 0.26
_exptl_crystal_size_mid 0.24
_exptl_crystal_size_min 0.20
_refine_diff_density_max 0.279
_refine_diff_density_min -0.265
_refine_ls_extinction_method none
_refine_ls_goodness_of_fit_ref 1.029
_refine_ls_hydrogen_treatment constr
_refine_ls_matrix_type full
_refine_ls_number_parameters 263
_refine_ls_number_reflns 4015
_refine_ls_number_restraints 0
_refine_ls_restrained_S_all 1.029
_refine_ls_R_factor_all 0.0587
_refine_ls_R_factor_gt 0.0408
_refine_ls_shift/su_max 0.001
_refine_ls_shift/su_mean 0.000
_refine_ls_structure_factor_coef Fsqd
_refine_ls_weighting_details 'calc w = 1/[\s^2^(Fo^2^)+(0.084P)^2^] where P = (Fo^2^+2Fc^2^)/3'
_refine_ls_weighting_scheme calc
_refine_ls_wR_factor_ref 0.1010
_reflns_number_gt 3129
_reflns_number_total 4015
_reflns_threshold_expression I>2\s(I)
_cod_data_source_file ww6106.cif
_cod_data_source_block I
_cod_depositor_comments
;
The following automatic conversions were performed:
'_symmetry_cell_setting' value 'Triclinic' changed to 'triclinic'
according to '/home/saulius/struct/CIF-dictionaries/cif_core.dic'
dictionary named 'cif_core.dic' version 2.4.1 from 2010-06-29.

Automatic conversion script
Id: cif_fix_enum 1527 2010-12-29 10:47:43Z saulius 

The following automatic conversions were performed:

'_chemical_melting_point' value '519-521' was changed to '520.0(10)'
- the average value was taken and precision was estimated.

Automatic conversion script
Id: cif_fix_values 1646 2011-03-28 12:23:43Z adriana 

The following automatic conversions were performed:

'_chemical_melting_point' value '519-521' was changed to '520.0(10)'
- the average value was taken and precision was
estimated.

'_symmetry_cell_setting' value 'Triclinic' changed to
'triclinic' according to
/home/saulius/struct/CIF-dictionaries/cif_core.dic dictionary named
'cif_core.dic' version 2.4.1 from 2010-06-29.

Automatic conversion script
Id: cif_fix_values 1715 2011-07-08 13:25:40Z adriana 
;
_cod_database_code 2202989
_cod_database_fobs_code 2202989

loop_
_symmetry_equiv_pos_as_xyz
'x, y, z'
'-x, -y, -z'

loop_
_atom_site_label
_atom_site_fract_x
_atom_site_fract_y
_atom_site_fract_z
_atom_site_U_iso_or_equiv
_atom_site_adp_type
_atom_site_calc_flag
_atom_site_refinement_flags
_atom_site_occupancy
_atom_site_disorder_assembly
_atom_site_disorder_group
_atom_site_type_symbol
S1 1.19775(6) -0.06478(5) 0.28434(3) 0.03664(14) Uani d . 1 . . S
N1 1.0268(2) 0.22874(17) 0.25654(11) 0.0358(3) Uani d . 1 . . N
N2 1.1535(2) 0.1976(2) 0.38000(12) 0.0472(4) Uani d . 1 . . N
N3 0.8216(2) -0.08458(18) 0.18404(10) 0.0368(4) Uani d . 1 . . N
N4 0.7995(2) -0.0742(2) 0.43256(11) 0.0486(4) Uani d . 1 . . N
H4 0.8030 -0.1161 0.4879 0.058 Uiso calc R 1 . . H
O1 0.92705(18) 0.22923(15) 0.12472(9) 0.0421(3) Uani d . 1 . . O
O2 1.0097(2) -0.29029(16) 0.32959(10) 0.0534(4) Uani d . 1 . . O
C1 0.9923(2) 0.16162(19) 0.18886(12) 0.0302(4) Uani d . 1 . . C
C2 0.9819(3) 0.3911(2) 0.28259(16) 0.0507(5) Uani d . 1 . . C
H2A 0.8516 0.4562 0.3019 0.061 Uiso calc R 1 . . H
H2B 1.0401 0.4364 0.2289 0.061 Uiso calc R 1 . . H
C3 1.0605(4) 0.3688(3) 0.36989(19) 0.0640(6) Uani d . 1 . . C
H3A 1.1460 0.4141 0.3581 0.077 Uiso calc R 1 . . H
H3B 0.9638 0.4201 0.4296 0.077 Uiso calc R 1 . . H
C4 1.1262(2) 0.1317(2) 0.31607(12) 0.0332(4) Uani d . 1 . . C
C5 1.0417(2) -0.01304(19) 0.20735(11) 0.0282(3) Uani d . 1 . . C
C6 0.8627(2) -0.0320(2) 0.26362(12) 0.0313(4) Uani d . 1 . . C
C7 0.7085(2) 0.1125(2) 0.32522(13) 0.0367(4) Uani d . 1 . . C
C8 0.5997(3) 0.2570(2) 0.29937(17) 0.0510(5) Uani d . 1 . . C
H8 0.6093 0.2772 0.2336 0.061 Uiso calc R 1 . . H
C9 0.4748(3) 0.3722(3) 0.3737(2) 0.0710(7) Uani d . 1 . . C
H9 0.4023 0.4713 0.3575 0.085 Uiso calc R 1 . . H
C10 0.4579(3) 0.3410(4) 0.4705(2) 0.0816(9) Uani d . 1 . . C
H10 0.3754 0.4202 0.5191 0.098 Uiso calc R 1 . . H
C11 0.5604(3) 0.1948(4) 0.49759(18) 0.0703(7) Uani d . 1 . . C
H11 0.5458 0.1733 0.5635 0.084 Uiso calc R 1 . . H
C12 0.6853(3) 0.0816(3) 0.42381(14) 0.0450(5) Uani d . 1 . . C
C13 0.9042(3) -0.1522(2) 0.34433(13) 0.0383(4) Uani d . 1 . . C
C14 0.9952(3) -0.1979(2) 0.12039(13) 0.0401(4) Uani d . 1 . . C
H14A 0.9834 -0.2191 0.0576 0.048 Uiso calc R 1 . . H
H14B 1.0425 -0.2959 0.1514 0.048 Uiso calc R 1 . . H
C15 1.1159(2) -0.1138(2) 0.10801(12) 0.0326(4) Uani d . 1 . . C
H15 1.0856 -0.0389 0.0578 0.039 Uiso calc R 1 . . H
C16 1.3183(2) -0.2127(2) 0.07271(13) 0.0358(4) Uani d . 1 . . C
C17 1.4080(3) -0.3473(2) 0.11585(16) 0.0496(5) Uani d . 1 . . C
H17 1.3421 -0.3816 0.1682 0.059 Uiso calc R 1 . . H
C18 1.5948(3) -0.4315(3) 0.0820(2) 0.0641(7) Uani d . 1 . . C
H18 1.6535 -0.5219 0.1119 0.077 Uiso calc R 1 . . H
C19 1.6936(3) -0.3830(3) 0.0052(2) 0.0710(8) Uani d . 1 . . C
H19 1.8194 -0.4392 -0.0170 0.085 Uiso calc R 1 . . H
C20 1.6065(3) -0.2515(3) -0.0387(2) 0.0727(7) Uani d . 1 . . C
H20 1.6735 -0.2185 -0.0913 0.087 Uiso calc R 1 . . H
C21 1.4202(3) -0.1666(3) -0.00618(16) 0.0538(5) Uani d . 1 . . C
H21 1.3626 -0.0778 -0.0375 0.065 Uiso calc R 1 . . H
C22 0.6782(3) -0.1365(3) 0.21529(16) 0.0533(5) Uani d . 1 . . C
H22A 0.7173 -0.2287 0.2513 0.080 Uiso calc R 1 . . H
H22B 0.6525 -0.1605 0.1585 0.080 Uiso calc R 1 . . H
H22C 0.5705 -0.0546 0.2566 0.080 Uiso calc R 1 . . H

loop_
_atom_site_aniso_label
_atom_site_aniso_U_11
_atom_site_aniso_U_22
_atom_site_aniso_U_33
_atom_site_aniso_U_12
_atom_site_aniso_U_13
_atom_site_aniso_U_23
S1 0.0406(3) 0.0316(2) 0.0429(3) -0.0140(2) -0.0234(2) 0.00699(18)
N1 0.0413(8) 0.0285(8) 0.0397(8) -0.0152(7) -0.0153(7) 0.0052(6)
N2 0.0620(11) 0.0452(10) 0.0435(9) -0.0264(9) -0.0230(8) 0.0022(8)
N3 0.0386(8) 0.0484(9) 0.0302(7) -0.0240(7) -0.0108(6) 0.0000(7)
N4 0.0630(11) 0.0628(12) 0.0266(8) -0.0349(10) -0.0115(8) 0.0098(8)
O1 0.0476(8) 0.0373(7) 0.0358(7) -0.0113(6) -0.0176(6) 0.0108(6)
O2 0.0762(10) 0.0365(8) 0.0519(8) -0.0257(8) -0.0254(8) 0.0134(6)
C1 0.0274(8) 0.0315(9) 0.0280(8) -0.0112(7) -0.0057(7) 0.0047(7)
C2 0.0651(14) 0.0314(10) 0.0544(12) -0.0192(10) -0.0178(11) -0.0002(9)
C3 0.0821(17) 0.0428(12) 0.0736(16) -0.0227(12) -0.0371(13) -0.0050(11)
C4 0.0337(9) 0.0377(10) 0.0303(9) -0.0179(8) -0.0090(7) 0.0041(7)
C5 0.0289(8) 0.0293(8) 0.0262(8) -0.0109(7) -0.0109(7) 0.0040(7)
C6 0.0351(9) 0.0349(9) 0.0271(8) -0.0181(8) -0.0094(7) 0.0039(7)
C7 0.0328(9) 0.0423(10) 0.0362(9) -0.0203(8) -0.0046(7) -0.0022(8)
C8 0.0342(10) 0.0490(12) 0.0620(13) -0.0153(9) -0.0068(9) 0.0018(10)
C9 0.0389(12) 0.0544(15) 0.099(2) -0.0088(11) -0.0046(13) -0.0136(14)
C10 0.0498(15) 0.085(2) 0.085(2) -0.0192(15) 0.0119(14) -0.0439(17)
C11 0.0618(15) 0.096(2) 0.0442(13) -0.0356(15) 0.0048(11) -0.0225(13)
C12 0.0447(11) 0.0594(13) 0.0354(10) -0.0294(10) -0.0053(8) -0.0048(9)
C13 0.0510(11) 0.0430(11) 0.0340(9) -0.0305(10) -0.0166(8) 0.0099(8)
C14 0.0472(11) 0.0446(11) 0.0321(9) -0.0223(9) -0.0114(8) -0.0032(8)
C15 0.0364(9) 0.0330(9) 0.0261(8) -0.0127(8) -0.0098(7) 0.0031(7)
C16 0.0370(10) 0.0320(9) 0.0340(9) -0.0114(8) -0.0083(8) -0.0043(7)
C17 0.0515(12) 0.0378(11) 0.0526(12) -0.0124(10) -0.0166(10) 0.0030(9)
C18 0.0547(14) 0.0392(12) 0.0841(18) 0.0013(11) -0.0317(13) -0.0107(12)
C19 0.0369(12) 0.0692(17) 0.0865(19) -0.0057(12) -0.0085(13) -0.0317(15)
C20 0.0505(14) 0.0797(19) 0.0681(16) -0.0267(14) 0.0117(12) -0.0099(14)
C21 0.0469(12) 0.0514(13) 0.0479(12) -0.0165(10) 0.0000(10) 0.0029(10)
C22 0.0527(13) 0.0730(15) 0.0493(12) -0.0406(12) -0.0137(10) -0.0029(11)

loop_
_atom_type_symbol
_atom_type_description
_atom_type_scat_dispersion_real
_atom_type_scat_dispersion_imag
_atom_type_scat_source
C C 0.0033 0.0016 'International Tables Vol C Tables 4.2.6.8 and 6.1.1.4'
H H 0.0000 0.0000 'International Tables Vol C Tables 4.2.6.8 and 6.1.1.4'
N N 0.0061 0.0033 'International Tables Vol C Tables 4.2.6.8 and 6.1.1.4'
O O 0.0106 0.0060 'International Tables Vol C Tables 4.2.6.8 and 6.1.1.4'
S S 0.1246 0.1234 'International Tables Vol C Tables 4.2.6.8 and 6.1.1.4'

loop_
_geom_angle_atom_site_label_1
_geom_angle_atom_site_label_2
_geom_angle_atom_site_label_3
_geom_angle
C4 S1 C5 91.48(8)
C1 N1 C4 118.09(15)
C1 N1 C2 133.35(15)
C4 N1 C2 108.56(15)
C4 N2 C3 106.19(16)
C6 N3 C22 114.87(14)
C6 N3 C14 106.50(14)
C22 N3 C14 115.72(16)
C13 N4 C12 112.32(16)
C13 N4 H4 123.8
C12 N4 H4 123.8
O1 C1 N1 124.99(16)
O1 C1 C5 124.53(16)
N1 C1 C5 110.45(13)
N1 C2 C3 100.80(16)
N1 C2 H2A 111.6
C3 C2 H2A 111.6
N1 C2 H2B 111.6
C3 C2 H2B 111.6
H2A C2 H2B 109.4
N2 C3 C2 107.43(16)
N2 C3 H3A 110.2
C2 C3 H3A 110.2
N2 C3 H3B 110.2
C2 C3 H3B 110.2
H3A C3 H3B 108.5
N2 C4 N1 116.84(17)
N2 C4 S1 131.68(14)
N1 C4 S1 111.44(12)
C1 C5 C15 110.84(13)
C1 C5 C6 109.70(13)
C15 C5 C6 104.13(13)
C1 C5 S1 104.45(11)
C15 C5 S1 116.56(11)
C6 C5 S1 111.19(11)
N3 C6 C7 114.95(15)
N3 C6 C13 114.41(14)
C7 C6 C13 101.22(14)
N3 C6 C5 102.09(12)
C7 C6 C5 115.30(14)
C13 C6 C5 109.26(13)
C8 C7 C12 119.87(18)
C8 C7 C6 131.62(17)
C12 C7 C6 108.50(16)
C7 C8 C9 118.6(2)
C7 C8 H8 120.7
C9 C8 H8 120.7
C10 C9 C8 120.6(2)
C10 C9 H9 119.7
C8 C9 H9 119.7
C9 C10 C11 121.5(2)
C9 C10 H10 119.3
C11 C10 H10 119.3
C12 C11 C10 117.8(2)
C12 C11 H11 121.1
C10 C11 H11 121.1
C11 C12 C7 121.6(2)
C11 C12 N4 128.3(2)
C7 C12 N4 110.08(17)
O2 C13 N4 126.60(17)
O2 C13 C6 125.91(17)
N4 C13 C6 107.48(16)
N3 C14 C15 102.50(14)
N3 C14 H14A 111.3
C15 C14 H14A 111.3
N3 C14 H14B 111.3
C15 C14 H14B 111.3
H14A C14 H14B 109.2
C16 C15 C14 117.20(15)
C16 C15 C5 116.37(14)
C14 C15 C5 104.19(13)
C16 C15 H15 106.1
C14 C15 H15 106.1
C5 C15 H15 106.1
C17 C16 C21 118.15(18)
C17 C16 C15 123.06(17)
C21 C16 C15 118.80(17)
C16 C17 C18 120.7(2)
C16 C17 H17 119.7
C18 C17 H17 119.7
C19 C18 C17 120.4(2)
C19 C18 H18 119.8
C17 C18 H18 119.8
C20 C19 C18 119.4(2)
C20 C19 H19 120.3
C18 C19 H19 120.3
C19 C20 C21 120.8(2)
C19 C20 H20 119.6
C21 C20 H20 119.6
C20 C21 C16 120.5(2)
C20 C21 H21 119.8
C16 C21 H21 119.8
N3 C22 H22A 109.5
N3 C22 H22B 109.5
H22A C22 H22B 109.5
N3 C22 H22C 109.5
H22A C22 H22C 109.5
H22B C22 H22C 109.5

loop_
_geom_bond_atom_site_label_1
_geom_bond_atom_site_label_2
_geom_bond_site_symmetry_2
_geom_bond_distance
_geom_bond_publ_flag
S1 C4 . 1.7349(19) ?
S1 C5 . 1.8471(16) ?
N1 C1 . 1.351(2) ?
N1 C4 . 1.383(2) ?
N1 C2 . 1.461(2) ?
N2 C4 . 1.264(2) ?
N2 C3 . 1.482(3) ?
N3 C6 . 1.453(2) ?
N3 C22 . 1.458(2) ?
N3 C14 . 1.462(2) ?
N4 C13 . 1.350(2) ?
N4 C12 . 1.392(3) ?
N4 H4 . 0.8600 ?
O1 C1 . 1.207(2) ?
O2 C13 . 1.212(2) ?
C1 C5 . 1.546(2) ?
C2 C3 . 1.535(3) ?
C2 H2A . 0.9700 ?
C2 H2B . 0.9700 ?
C3 H3A . 0.9700 ?
C3 H3B . 0.9700 ?
C5 C15 . 1.565(2) ?
C5 C6 . 1.589(2) ?
C6 C7 . 1.517(2) ?
C6 C13 . 1.566(2) ?
C7 C8 . 1.376(3) ?
C7 C12 . 1.389(3) ?
C8 C9 . 1.392(3) ?
C8 H8 . 0.9300 ?
C9 C10 . 1.369(4) ?
C9 H9 . 0.9300 ?
C10 C11 . 1.379(4) ?
C10 H10 . 0.9300 ?
C11 C12 . 1.378(3) ?
C11 H11 . 0.9300 ?
C14 C15 . 1.525(3) ?
C14 H14A . 0.9700 ?
C14 H14B . 0.9700 ?
C15 C16 . 1.506(2) ?
C15 H15 . 0.9800 ?
C16 C17 . 1.380(3) ?
C16 C21 . 1.384(3) ?
C17 C18 . 1.382(3) ?
C17 H17 . 0.9300 ?
C18 C19 . 1.365(4) ?
C18 H18 . 0.9300 ?
C19 C20 . 1.361(4) ?
C19 H19 . 0.9300 ?
C20 C21 . 1.378(3) ?
C20 H20 . 0.9300 ?
C21 H21 . 0.9300 ?
C22 H22A . 0.9600 ?
C22 H22B . 0.9600 ?
C22 H22C . 0.9600 ?

loop_
_geom_torsion_atom_site_label_1
_geom_torsion_atom_site_label_2
_geom_torsion_atom_site_label_3
_geom_torsion_atom_site_label_4
_geom_torsion
C4 N1 C1 O1 -170.58(16)
C2 N1 C1 O1 8.6(3)
C4 N1 C1 C5 11.5(2)
C2 N1 C1 C5 -169.29(18)
C1 N1 C2 C3 177.04(19)
C4 N1 C2 C3 -3.7(2)
C4 N2 C3 C2 -3.4(3)
N1 C2 C3 N2 4.3(2)
C3 N2 C4 N1 1.0(2)
C3 N2 C4 S1 178.56(17)
C1 N1 C4 N2 -178.68(16)
C2 N1 C4 N2 1.9(2)
C1 N1 C4 S1 3.28(19)
C2 N1 C4 S1 -176.10(13)
C5 S1 C4 N2 169.12(19)
C5 S1 C4 N1 -13.23(13)
O1 C1 C5 C15 36.3(2)
N1 C1 C5 C15 -145.82(14)
O1 C1 C5 C6 -78.2(2)
N1 C1 C5 C6 99.74(15)
O1 C1 C5 S1 162.57(14)
N1 C1 C5 S1 -19.51(16)
C4 S1 C5 C1 18.03(11)
C4 S1 C5 C15 140.67(13)
C4 S1 C5 C6 -100.22(12)
C22 N3 C6 C7 -63.8(2)
C14 N3 C6 C7 166.72(14)
C22 N3 C6 C13 52.8(2)
C14 N3 C6 C13 -76.74(18)
C22 N3 C6 C5 170.66(15)
C14 N3 C6 C5 41.14(16)
C1 C5 C6 N3 99.39(15)
C15 C5 C6 N3 -19.28(15)
S1 C5 C6 N3 -145.58(11)
C1 C5 C6 C7 -25.96(18)
C15 C5 C6 C7 -144.62(14)
S1 C5 C6 C7 89.07(15)
C1 C5 C6 C13 -139.11(14)
C15 C5 C6 C13 102.22(15)
S1 C5 C6 C13 -24.08(16)
N3 C6 C7 C8 -50.6(3)
C13 C6 C7 C8 -174.46(19)
C5 C6 C7 C8 67.8(2)
N3 C6 C7 C12 130.01(16)
C13 C6 C7 C12 6.16(18)
C5 C6 C7 C12 -111.60(16)
C12 C7 C8 C9 3.5(3)
C6 C7 C8 C9 -175.8(2)
C7 C8 C9 C10 -1.5(4)
C8 C9 C10 C11 -1.3(4)
C9 C10 C11 C12 2.0(4)
C10 C11 C12 C7 0.1(4)
C10 C11 C12 N4 -178.0(2)
C8 C7 C12 C11 -2.9(3)
C6 C7 C12 C11 176.59(19)
C8 C7 C12 N4 175.49(17)
C6 C7 C12 N4 -5.0(2)
C13 N4 C12 C11 179.6(2)
C13 N4 C12 C7 1.4(2)
C12 N4 C13 O2 -176.52(19)
C12 N4 C13 C6 2.8(2)
N3 C6 C13 O2 49.7(2)
C7 C6 C13 O2 173.93(18)
C5 C6 C13 O2 -64.0(2)
N3 C6 C13 N4 -129.56(16)
C7 C6 C13 N4 -5.35(18)
C5 C6 C13 N4 116.72(16)
C6 N3 C14 C15 -46.97(17)
C22 N3 C14 C15 -175.98(15)
N3 C14 C15 C16 161.85(14)
N3 C14 C15 C5 31.68(16)
C1 C5 C15 C16 103.89(17)
C6 C5 C15 C16 -138.22(15)
S1 C5 C15 C16 -15.4(2)
C1 C5 C15 C14 -125.46(14)
C6 C5 C15 C14 -7.57(16)
S1 C5 C15 C14 115.28(14)
C14 C15 C16 C17 -51.3(2)
C5 C15 C16 C17 72.9(2)
C14 C15 C16 C21 129.15(19)
C5 C15 C16 C21 -106.6(2)
C21 C16 C17 C18 1.2(3)
C15 C16 C17 C18 -178.35(19)
C16 C17 C18 C19 -0.1(3)
C17 C18 C19 C20 -0.7(4)
C18 C19 C20 C21 0.3(4)
C19 C20 C21 C16 0.8(4)
C17 C16 C21 C20 -1.5(3)
C15 C16 C21 C20 178.0(2)
